data_7711088
loop_
_publ_author_name
'Peppas, Anastassios'
'Sokalis, Demetrios'
'Perganti, Dorothea'
'Schnakenburg, Gregor'
'Falaras, Polycarpos'
'Philippopoulos, athanassios'

_publ_section_title
;
 Sterically demanding pyridine-quinoline anchoring ligands as building
 blocks for copper(I)-based dye-sensitized solar cells (DSSCs) complexes
;
_journal_name_full 'Dalton Transactions'
_journal_paper_doi 10.1039/D2DT02382B
_journal_year 2022
_chemical_formula_moiety '2(C34 H28 Cu N4 O4), C H Cl3, 2(F6 P), 2(C5 H12)'
_chemical_formula_sum 'C79 H81 Cl3 Cu2 F12 N8 O8 P2'
_chemical_formula_weight 1793.88
_chemical_name_systematic TP75
_space_group_crystal_system triclinic
_space_group_IT_number 2
_space_group_name_Hall '-P 1'
_space_group_name_H-M_alt 'P -1'
_atom_sites_solution_hydrogens geom
_atom_sites_solution_primary heavy
_audit_creation_date 2019-10-24
_audit_creation_method
;
Olex2 1.2
(compiled 2018.04.18 svn.r3501 for OlexSys, GUI svn.r5488)
;
_audit_update_record
;
2022-07-07 deposited with the CCDC.	2022-08-29 downloaded from the CCDC.
;
_cell_angle_alpha 109.750(4)
_cell_angle_beta 100.867(4)
_cell_angle_gamma 103.413(4)
_cell_formula_units_Z 2
_cell_length_a 14.8494(11)
_cell_length_b 16.0090(13)
_cell_length_c 18.9006(13)
_cell_measurement_reflns_used 9990
_cell_measurement_temperature 100
_cell_measurement_theta_max 29.76
_cell_measurement_theta_min 2.15
_cell_volume 3934.8(5)
_computing_cell_refinement 'SAINT V8.38A (?, 2016)'
_computing_data_reduction 'SAINT V8.38A (?, 2016)'
_computing_molecular_graphics 'Olex2 (Dolomanov et al., 2009)'
_computing_publication_material 'Olex2 (Dolomanov et al., 2009)'
_computing_structure_refinement 'XL (Sheldrick, 2008)'
_computing_structure_solution 'XS (Sheldrick, 2008)'
_diffrn_ambient_temperature 100
_diffrn_measured_fraction_theta_full 0.995
_diffrn_measured_fraction_theta_max 0.992
_diffrn_measurement_device_type 'Bruker X8-KappaApexII'
_diffrn_measurement_method '\f and \w scans'
_diffrn_radiation_type MoK\a
_diffrn_radiation_wavelength 0.71073
_diffrn_reflns_av_R_equivalents 0.2108
_diffrn_reflns_av_unetI/netI 0.2126
_diffrn_reflns_Laue_measured_fraction_full 0.995
_diffrn_reflns_Laue_measured_fraction_max 0.992
_diffrn_reflns_limit_h_max 19
_diffrn_reflns_limit_h_min -19
_diffrn_reflns_limit_k_max 21
_diffrn_reflns_limit_k_min -21
_diffrn_reflns_limit_l_max 24
_diffrn_reflns_limit_l_min -24
_diffrn_reflns_number 89442
_diffrn_reflns_point_group_measured_fraction_full 0.995
_diffrn_reflns_point_group_measured_fraction_max 0.992
_diffrn_reflns_theta_full 25.242
_diffrn_reflns_theta_max 28.000
_diffrn_reflns_theta_min 1.426
_diffrn_standards_number 0
_exptl_absorpt_coefficient_mu 0.773
_exptl_absorpt_correction_T_max 0.7459
_exptl_absorpt_correction_T_min 0.4971
_exptl_absorpt_correction_type empirical
_exptl_absorpt_process_details
'SADABS-2016/2 (Bruker,2016/2) was used for absorption correction. wR2(int) was 0.1465 before and 0.0875 after correction. The Ratio of minimum to maximum transmission is 0.6664. The \l/2 correction factor is Not present.'
_exptl_crystal_colour 'clear dark violet'
_exptl_crystal_colour_lustre clear
_exptl_crystal_colour_modifier dark
_exptl_crystal_colour_primary violet
_exptl_crystal_density_diffrn 1.514
_exptl_crystal_description plate
_exptl_crystal_F_000 1844
_exptl_crystal_size_max 0.22
_exptl_crystal_size_mid 0.12
_exptl_crystal_size_min 0.04
_refine_diff_density_max 1.225
_refine_diff_density_min -1.090
_refine_diff_density_rms 0.123
_refine_ls_extinction_method none
_refine_ls_goodness_of_fit_ref 0.960
_refine_ls_hydrogen_treatment constr
_refine_ls_matrix_type full
_refine_ls_number_parameters 1122
_refine_ls_number_reflns 18851
_refine_ls_number_restraints 144
_refine_ls_restrained_S_all 0.963
_refine_ls_R_factor_all 0.2216
_refine_ls_R_factor_gt 0.0906
_refine_ls_shift/su_max 0.001
_refine_ls_shift/su_mean 0.000
_refine_ls_structure_factor_coef Fsqd
_refine_ls_weighting_details 'w=1/[\s^2^(Fo^2^)+(0.1316P)^2^] where P=(Fo^2^+2Fc^2^)/3'
_refine_ls_weighting_scheme calc
_refine_ls_wR_factor_gt 0.2122
_refine_ls_wR_factor_ref 0.2781
_reflns_Friedel_coverage 0.000
_reflns_number_gt 7792
_reflns_number_total 18851
_reflns_threshold_expression 'I > 2\s(I)'
_cod_data_source_file d2dt02382b1.cif
_cod_data_source_block 7C5H12CHCl3
_cod_database_code 7711088
_shelx_shelxl_version_number 2017/1
_shelx_space_group_comment
;
The symmetry employed for this shelxl refinement is uniquely defined
by the following loop, which should always be used as a source of
symmetry information in preference to the above space-group names.
They are only intended as comments.
;
_shelx_estimated_absorpt_t_max 0.970
_shelx_estimated_absorpt_t_min 0.848
_olex2_refinement_description
;
1. Fixed Uiso
 At 1.2 times of:
  All C(H) groups, All C(H,H) groups
 At 1.5 times of:
  All C(H,H,H) groups
2. Uiso/Uaniso restraints and constraints
F1 \\sim F2 \\sim F2S \\sim F3 \\sim F3S \\sim F4 \\sim F4S \\sim F5 \\sim F5S
\\sim F6 \\sim F6S: within 2A with sigma of 0.002 and sigma for terminal atoms
of 0.004
Uanis(F3S) \\sim Ueq, Uanis(F6S) \\sim Ueq, Uanis(F4S) \\sim Ueq, Uanis(F2S)
\\sim Ueq, Uanis(F5) \\sim Ueq, Uanis(F5T) \\sim Ueq, Uanis(F3') \\sim Ueq,
Uanis(F6T) \\sim Ueq, Uanis(F1') \\sim Ueq, Uanis(F3T) \\sim Ueq: with sigma of
0.001 and sigma for terminal atoms of 0.002
Uanis(C38) \\sim Ueq, Uanis(C39) \\sim Ueq: with sigma of 0.002 and sigma for
terminal atoms of 0.004
3. Others
 Sof(F2S)=Sof(F3S)=Sof(F4S)=Sof(F5S)=Sof(F6S)=1-FVAR(1)
 Sof(F2)=Sof(F3)=Sof(F4)=Sof(F5)=Sof(F6)=FVAR(1)
 Sof(F3T)=Sof(F4T)=Sof(F5T)=Sof(F6T)=1-FVAR(2)
 Sof(F3')=Sof(F4')=Sof(F5')=Sof(F6')=FVAR(2)
4.a Ternary CH refined with riding coordinates:
 C40(H40)
4.b Secondary CH2 refined with riding coordinates:
 C36(H36A,H36B), C37(H37A,H37B), C38(H38A,H38B), C36'(H36C,H36D), C37'(H37C,
 H37D), C38'(H38C,H38D)
4.c Aromatic/amide H refined with riding coordinates:
 C4(H4), C7(H7), C8(H8), C9(H9), C14(H14), C15(H15), C16(H16), C17(H17),
 C21(H21), C24(H24), C25(H25), C26(H26), C31(H31), C32(H32), C33(H33), C34(H34),
  C4'(H4'), C7'(H7'), C8'(H8'), C9'(H9'), C14'(H14'), C15'(H15'), C16'(H16'),
 C17'(H17'), C21'(H21'), C24'(H24'), C25'(H25'), C26'(H26'), C31'(H31'),
 C32'(H32'), C33'(H33'), C34'(H34')
4.d Idealised Me refined as rotating group:
 C10(H10A,H10B,H10C), C12(H12A,H12B,H12C), C27(H27A,H27B,H27C), C29(H29A,H29B,
 H29C), C10'(H10D,H10E,H10F), C12'(H12D,H12E,H12F), C27'(H27D,H27E,H27F),
 C29'(H29D,H29E,H29F), C35(H35A,H35B,H35C), C39(H39A,H39B,H39C), C35'(H35D,H35E,
 H35F), C39'(H39D,H39E,H39F)
;
_olex2_submission_special_instructions 'No special instructions were received'

loop_
_space_group_symop_operation_xyz
'x, y, z'
'-x, -y, -z'

loop_
_atom_site_label
_atom_site_type_symbol
_atom_site_fract_x
_atom_site_fract_y
_atom_site_fract_z
_atom_site_U_iso_or_equiv
_atom_site_adp_type
_atom_site_occupancy
_atom_site_site_symmetry_order
_atom_site_calc_flag
_atom_site_refinement_flags_posn
_atom_site_refinement_flags_adp
_atom_site_refinement_flags_occupancy
_atom_site_disorder_assembly
_atom_site_disorder_group
Cu Cu 0.58416(6) 0.32681(6) 0.79365(4) 0.0287(2) Uani 1 1 d . . . . .
O1 O 0.7988(3) 0.4527(3) 1.1666(3) 0.0379(12) Uani 1 1 d . . . . .
O2 O 0.7454(3) 0.5746(3) 1.2101(3) 0.0400(12) Uani 1 1 d . . . . .
O3 O 0.6634(3) 0.1520(3) 0.4462(2) 0.0363(12) Uani 1 1 d . . . . .
O4 O 0.5065(3) 0.0777(3) 0.3841(3) 0.0381(12) Uani 1 1 d . . . . .
N1 N 0.5834(3) 0.3935(3) 0.9127(3) 0.0242(12) Uani 1 1 d . . . . .
N2 N 0.5663(3) 0.2158(4) 0.8212(3) 0.0258(12) Uani 1 1 d . . . . .
N3 N 0.5410(3) 0.2826(4) 0.6698(3) 0.0266(12) Uani 1 1 d . . . . .
N4 N 0.6970(4) 0.4090(4) 0.7825(3) 0.0279(12) Uani 1 1 d . . . . .
C1 C 0.6021(4) 0.4873(4) 0.9574(4) 0.0238(14) Uani 1 1 d . . . . .
C2 C 0.6540(4) 0.5291(4) 1.0394(4) 0.0269(15) Uani 1 1 d . . . . .
C3 C 0.6871(4) 0.4710(5) 1.0733(3) 0.0270(15) Uani 1 1 d . . . . .
C4 C 0.6641(4) 0.3769(5) 1.0280(3) 0.0279(15) Uani 1 1 d . . . . .
H4 H 0.683936 0.336956 1.050519 0.033 Uiso 1 1 calc R . . . .
C5 C 0.6112(4) 0.3404(4) 0.9482(3) 0.0240(14) Uani 1 1 d . . . . .
C6 C 0.5624(4) 0.5405(4) 0.9215(4) 0.0283(15) Uani 1 1 d . . . . .
C7 C 0.5776(5) 0.6330(4) 0.9664(4) 0.0300(15) Uani 1 1 d . . . . .
H7 H 0.552018 0.669543 0.942671 0.036 Uiso 1 1 calc R . . . .
C8 C 0.6301(5) 0.6749(5) 1.0464(4) 0.0335(16) Uani 1 1 d . . . . .
H8 H 0.639035 0.738975 1.075831 0.040 Uiso 1 1 calc R . . . .
C9 C 0.6682(4) 0.6250(4) 1.0823(4) 0.0293(15) Uani 1 1 d . . . . .
H9 H 0.704407 0.654526 1.136223 0.035 Uiso 1 1 calc R . . . .
C10 C 0.5037(5) 0.4985(5) 0.8362(3) 0.0323(16) Uani 1 1 d . . . . .
H10A H 0.545918 0.483996 0.802858 0.048 Uiso 1 1 calc GR . . . .
H10B H 0.474650 0.543350 0.824850 0.048 Uiso 1 1 calc GR . . . .
H10C H 0.452432 0.440876 0.825363 0.048 Uiso 1 1 calc GR . . . .
C11 C 0.7463(5) 0.5071(5) 1.1577(4) 0.0335(16) Uani 1 1 d . . . . .
C12 C 0.8525(5) 0.4770(6) 1.2468(4) 0.048(2) Uani 1 1 d . . . . .
H12A H 0.885428 0.431001 1.248514 0.072 Uiso 1 1 calc GR . . . .
H12B H 0.807942 0.477205 1.279059 0.072 Uiso 1 1 calc GR . . . .
H12C H 0.900559 0.539416 1.267334 0.072 Uiso 1 1 calc GR . . . .
C13 C 0.5847(4) 0.2395(4) 0.8995(3) 0.0235(14) Uani 1 1 d . . . . .
C14 C 0.5782(4) 0.1727(4) 0.9305(4) 0.0281(15) Uani 1 1 d . . . . .
H14 H 0.593065 0.190715 0.985778 0.034 Uiso 1 1 calc R . . . .
C15 C 0.5498(4) 0.0790(4) 0.8805(4) 0.0294(15) Uani 1 1 d . . . . .
H15 H 0.544630 0.031790 0.900757 0.035 Uiso 1 1 calc R . . . .
C16 C 0.5293(4) 0.0558(5) 0.8010(4) 0.0310(16) Uani 1 1 d . . . . .
H16 H 0.509531 -0.007945 0.765476 0.037 Uiso 1 1 calc R . . . .
C17 C 0.5376(4) 0.1252(4) 0.7733(4) 0.0273(15) Uani 1 1 d . . . . .
H17 H 0.522528 0.108350 0.718172 0.033 Uiso 1 1 calc R . . . .
C18 C 0.4670(4) 0.2029(4) 0.6175(4) 0.0248(14) Uani 1 1 d . . . . .
C19 C 0.4741(4) 0.1461(4) 0.5430(4) 0.0267(15) Uani 1 1 d . . . . .
C20 C 0.5595(5) 0.1780(4) 0.5227(3) 0.0282(15) Uani 1 1 d . . . . .
C21 C 0.6300(4) 0.2585(4) 0.5747(3) 0.0268(15) Uani 1 1 d . . . . .
H21 H 0.686681 0.281430 0.561467 0.032 Uiso 1 1 calc R . . . .
C22 C 0.6190(4) 0.3077(4) 0.6480(4) 0.0258(14) Uani 1 1 d . . . . .
C23 C 0.3794(4) 0.1767(5) 0.6382(4) 0.0294(15) Uani 1 1 d . . . . .
C24 C 0.3100(5) 0.0940(5) 0.5897(4) 0.0347(17) Uani 1 1 d . . . . .
H24 H 0.252221 0.076004 0.603270 0.042 Uiso 1 1 calc R . . . .
C25 C 0.3212(5) 0.0338(5) 0.5198(4) 0.0366(17) Uani 1 1 d . . . . .
H25 H 0.273306 -0.025526 0.489283 0.044 Uiso 1 1 calc R . . . .
C26 C 0.4000(4) 0.0603(4) 0.4957(4) 0.0314(16) Uani 1 1 d . . . . .
H26 H 0.405040 0.021080 0.447113 0.038 Uiso 1 1 calc R . . . .
C27 C 0.3634(5) 0.2420(5) 0.7108(4) 0.0335(16) Uani 1 1 d . . . . .
H27A H 0.399136 0.236913 0.757493 0.050 Uiso 1 1 calc GR . . . .
H27B H 0.294236 0.224734 0.706425 0.050 Uiso 1 1 calc GR . . . .
H27C H 0.386625 0.306665 0.715266 0.050 Uiso 1 1 calc GR . . . .
C28 C 0.5725(5) 0.1292(5) 0.4441(4) 0.0329(16) Uani 1 1 d . . . . .
C29 C 0.6850(5) 0.1157(5) 0.3724(4) 0.046(2) Uani 1 1 d . . . . .
H29A H 0.654952 0.139833 0.336111 0.070 Uiso 1 1 calc GR . . . .
H29B H 0.659334 0.047159 0.349477 0.070 Uiso 1 1 calc GR . . . .
H29C H 0.755235 0.135661 0.381498 0.070 Uiso 1 1 calc GR . . . .
C30 C 0.6988(4) 0.3902(4) 0.7085(4) 0.0264(15) Uani 1 1 d . . . . .
C31 C 0.7714(5) 0.4430(4) 0.6901(4) 0.0320(16) Uani 1 1 d . . . . .
H31 H 0.769568 0.429725 0.636782 0.038 Uiso 1 1 calc R . . . .
C32 C 0.8461(5) 0.5146(5) 0.7497(4) 0.0371(17) Uani 1 1 d . . . . .
H32 H 0.897070 0.550726 0.738009 0.044 Uiso 1 1 calc R . . . .
C33 C 0.8469(5) 0.5342(5) 0.8270(4) 0.0377(18) Uani 1 1 d . . . . .
H33 H 0.898789 0.582381 0.869185 0.045 Uiso 1 1 calc R . . . .
C34 C 0.7703(5) 0.4818(5) 0.8407(4) 0.0338(17) Uani 1 1 d . . . . .
H34 H 0.768472 0.496987 0.893411 0.041 Uiso 1 1 calc R . . . .
Cu' Cu 0.14370(5) 0.20210(6) 0.38272(5) 0.0314(2) Uani 1 1 d . . . . .
O1' O -0.2614(3) 0.0047(3) 0.1074(3) 0.0348(11) Uani 1 1 d . . . . .
O2' O -0.3310(3) -0.0931(3) 0.1571(3) 0.0389(12) Uani 1 1 d . . . . .
O3' O 0.6140(3) 0.3452(3) 0.4044(3) 0.0467(14) Uani 1 1 d . . . . .
O4' O 0.6500(3) 0.4505(3) 0.5268(3) 0.0404(12) Uani 1 1 d . . . . .
N1' N -0.0065(3) 0.1212(4) 0.3555(3) 0.0259(12) Uani 1 1 d . . . . .
N2' N 0.0826(3) 0.3008(4) 0.3864(3) 0.0269(12) Uani 1 1 d . . . . .
N3' N 0.2944(4) 0.2471(4) 0.4406(3) 0.0277(12) Uani 1 1 d . . . . .
N4' N 0.1830(4) 0.1192(4) 0.2972(3) 0.0332(14) Uani 1 1 d . . . . .
C1' C -0.0437(4) 0.0259(4) 0.3291(4) 0.0265(15) Uani 1 1 d . . . . .
C2' C -0.1269(4) -0.0275(4) 0.2650(4) 0.0282(15) Uani 1 1 d . . . . .
C3' C -0.1763(4) 0.0223(4) 0.2308(3) 0.0232(14) Uani 1 1 d . . . . .
C4' C -0.1431(4) 0.1173(4) 0.2619(3) 0.0247(14) Uani 1 1 d . . . . .
H4' H -0.177724 0.151399 0.241841 0.030 Uiso 1 1 calc R . . . .
C5' C -0.0566(4) 0.1650(4) 0.3242(3) 0.0239(14) Uani 1 1 d . . . . .
C6' C 0.0054(5) -0.0200(5) 0.3687(4) 0.0339(16) Uani 1 1 d . . . . .
C7' C -0.0261(5) -0.1150(5) 0.3408(4) 0.0411(18) Uani 1 1 d . . . . .
H7' H 0.006563 -0.145589 0.366867 0.049 Uiso 1 1 calc R . . . .
C8' C -0.1063(5) -0.1688(5) 0.2739(5) 0.0401(18) Uani 1 1 d . . . . .
H8' H -0.125565 -0.235231 0.254409 0.048 Uiso 1 1 calc R . . . .
C9' C -0.1569(5) -0.1269(5) 0.2367(4) 0.0332(16) Uani 1 1 d . . . . .
H9' H -0.211770 -0.163893 0.192175 0.040 Uiso 1 1 calc R . . . .
C10' C 0.0876(5) 0.0368(5) 0.4430(5) 0.047(2) Uani 1 1 d . . . . .
H10D H 0.146084 0.061578 0.429922 0.071 Uiso 1 1 calc GR . . . .
H10E H 0.099518 -0.003070 0.470906 0.071 Uiso 1 1 calc GR . . . .
H10F H 0.070790 0.088885 0.476697 0.071 Uiso 1 1 calc GR . . . .
C11' C -0.2656(4) -0.0298(5) 0.1623(4) 0.0272(15) Uani 1 1 d . . . . .
C12' C -0.3448(5) -0.0394(5) 0.0370(4) 0.0439(19) Uani 1 1 d . . . . .
H12D H -0.327581 -0.022229 -0.004925 0.066 Uiso 1 1 calc GR . . . .
H12E H -0.398907 -0.017987 0.049049 0.066 Uiso 1 1 calc GR . . . .
H12F H -0.363684 -0.107655 0.019768 0.066 Uiso 1 1 calc GR . . . .
C13' C -0.0143(5) 0.2676(4) 0.3559(3) 0.0261(15) Uani 1 1 d . . . . .
C14' C -0.0688(5) 0.3274(5) 0.3583(4) 0.0325(16) Uani 1 1 d . . . . .
H14' H -0.137131 0.302875 0.336069 0.039 Uiso 1 1 calc R . . . .
C15' C -0.0230(5) 0.4233(5) 0.3933(4) 0.0338(16) Uani 1 1 d . . . . .
H15' H -0.059088 0.465540 0.396493 0.041 Uiso 1 1 calc R . . . .
C16' C 0.0764(5) 0.4558(5) 0.4234(4) 0.0367(17) Uani 1 1 d . . . . .
H16' H 0.109603 0.521304 0.447302 0.044 Uiso 1 1 calc R . . . .
C17' C 0.1275(5) 0.3935(5) 0.4190(4) 0.0323(16) Uani 1 1 d . . . . .
H17' H 0.196059 0.416786 0.439424 0.039 Uiso 1 1 calc R . . . .
C18' C 0.3457(4) 0.3227(5) 0.5089(4) 0.0287(15) Uani 1 1 d . . . . .
C19' C 0.4429(4) 0.3756(4) 0.5208(4) 0.0279(15) Uani 1 1 d . . . . .
C20' C 0.4878(4) 0.3414(4) 0.4613(4) 0.0284(15) Uani 1 1 d . . . . .
C21' C 0.4351(4) 0.2632(4) 0.3953(4) 0.0302(15) Uani 1 1 d . . . . .
H21' H 0.464602 0.239275 0.355842 0.036 Uiso 1 1 calc R . . . .
C22' C 0.3386(5) 0.2182(4) 0.3850(4) 0.0286(15) Uani 1 1 d . . . . .
C23' C 0.3001(5) 0.3479(5) 0.5690(4) 0.0323(16) Uani 1 1 d . . . . .
C24' C 0.3502(5) 0.4299(5) 0.6351(4) 0.0364(17) Uani 1 1 d . . . . .
H24' H 0.320930 0.447677 0.675957 0.044 Uiso 1 1 calc R . . . .
C25' C 0.4410(5) 0.4871(5) 0.6441(4) 0.0374(17) Uani 1 1 d . . . . .
H25' H 0.470017 0.545495 0.688016 0.045 Uiso 1 1 calc R . . . .
C26' C 0.4893(5) 0.4594(5) 0.5895(4) 0.0318(16) Uani 1 1 d . . . . .
H26' H 0.553454 0.496222 0.597685 0.038 Uiso 1 1 calc R . . . .
C27' C 0.2063(5) 0.2876(5) 0.5656(4) 0.0377(17) Uani 1 1 d . . . . .
H27D H 0.155414 0.283362 0.521938 0.057 Uiso 1 1 calc GR . . . .
H27E H 0.191192 0.314461 0.615072 0.057 Uiso 1 1 calc GR . . . .
H27F H 0.209907 0.224827 0.557625 0.057 Uiso 1 1 calc GR . . . .
C28' C 0.5915(5) 0.3862(5) 0.4697(4) 0.0312(16) Uani 1 1 d . . . . .
C29' C 0.7133(5) 0.3817(6) 0.4063(4) 0.050(2) Uani 1 1 d . . . . .
H29D H 0.754428 0.359331 0.437662 0.075 Uiso 1 1 calc GR . . . .
H29E H 0.734286 0.450286 0.429902 0.075 Uiso 1 1 calc GR . . . .
H29F H 0.718564 0.360132 0.352630 0.075 Uiso 1 1 calc GR . . . .
C30' C 0.2790(4) 0.1385(4) 0.3102(4) 0.0310(16) Uani 1 1 d . . . . .
C31' C 0.3182(5) 0.0882(5) 0.2569(4) 0.0393(18) Uani 1 1 d . . . . .
H31' H 0.386380 0.102924 0.267395 0.047 Uiso 1 1 calc R . . . .
C32' C 0.2568(5) 0.0156(5) 0.1876(4) 0.044(2) Uani 1 1 d . . . . .
H32' H 0.282231 -0.020450 0.150127 0.053 Uiso 1 1 calc R . . . .
C33' C 0.1593(5) -0.0030(5) 0.1742(4) 0.048(2) Uani 1 1 d . . . . .
H33' H 0.116039 -0.051763 0.126778 0.058 Uiso 1 1 calc R . . . .
C34' C 0.1238(5) 0.0490(5) 0.2294(4) 0.0412(19) Uani 1 1 d . . . . .
H34' H 0.055786 0.035255 0.219670 0.049 Uiso 1 1 calc R . . . .
Cl1 Cl 0.9566(2) 0.26632(18) 0.16633(14) 0.0861(9) Uani 1 1 d . . . . .
Cl2 Cl 0.9276(2) 0.0859(2) 0.05096(19) 0.1032(11) Uani 1 1 d . . . . .
Cl3 Cl 0.8428(2) 0.2124(2) 0.00862(16) 0.0966(10) Uani 1 1 d . . . . .
C40 C 0.8783(7) 0.1770(6) 0.0851(5) 0.061(2) Uani 1 1 d . . . . .
H40 H 0.819139 0.151397 0.098956 0.073 Uiso 1 1 calc R . . . .
P P 0.93498(14) 0.29422(14) 0.57012(11) 0.0366(5) Uani 1 1 d . . . . .
F1 F 1.0132(3) 0.3615(3) 0.5499(2) 0.0448(11) Uani 1 1 d . U . . .
F2 F 0.8575(4) 0.2324(4) 0.5943(3) 0.0450(12) Uani 0.842(4) 1 d . U P A 1
F2S F 0.850(2) 0.188(2) 0.5636(18) 0.048(2) Uani 0.158(4) 1 d . U P A 2
F3 F 0.9322(3) 0.3880(3) 0.6383(3) 0.0425(12) Uani 0.842(4) 1 d . U P A 1
F3S F 0.8539(18) 0.3273(18) 0.5769(16) 0.0467(16) Uani 0.158(4) 1 d . U P A 2
F4 F 0.8523(3) 0.3057(4) 0.5103(3) 0.0498(13) Uani 0.842(4) 1 d . U P A 1
F4S F 0.8733(19) 0.2356(19) 0.4692(16) 0.0509(19) Uani 0.158(4) 1 d . U P A 2
F5 F 0.9406(4) 0.2066(4) 0.5055(3) 0.0540(13) Uani 0.842(4) 1 d . U P A 1
F5S F 0.990(2) 0.2097(19) 0.5295(17) 0.044(2) Uani 0.158(4) 1 d . U P A 2
F6 F 1.0201(4) 0.2906(4) 0.6337(3) 0.0417(12) Uani 0.842(4) 1 d . U P A 1
F6S F 0.985(2) 0.300(2) 0.6489(18) 0.0449(17) Uani 0.158(4) 1 d . U P A 2
P' P 0.60510(15) 0.20786(15) 0.16791(11) 0.0473(6) Uani 1 1 d . . . . .
F1' F 0.6691(4) 0.1917(4) 0.1079(3) 0.0845(16) Uani 1 1 d . U . . .
F2' F 0.5454(4) 0.2215(4) 0.2278(3) 0.0887(18) Uani 1 1 d . . . . .
F3' F 0.5909(6) 0.2850(5) 0.1440(5) 0.065(2) Uani 0.686(9) 1 d . U P B 1
F3T F 0.5254(12) 0.2359(12) 0.1051(10) 0.064(5) Uani 0.314(9) 1 d . U P B 2
F4' F 0.5129(7) 0.1332(8) 0.1036(7) 0.061(3) Uani 0.686(9) 1 d . . P B 1
F4T F 0.556(2) 0.1126(18) 0.1117(19) 0.106(11) Uani 0.314(9) 1 d . . P B 2
F5' F 0.6283(5) 0.1187(5) 0.1875(4) 0.054(2) Uani 0.686(9) 1 d . . P B 1
F5T F 0.6633(13) 0.1943(14) 0.2281(10) 0.067(5) Uani 0.314(9) 1 d . U P B 2
F6' F 0.7081(5) 0.2696(5) 0.2319(4) 0.067(3) Uani 0.686(9) 1 d . . P B 1
F6T F 0.6385(13) 0.3261(13) 0.2191(11) 0.084(6) Uani 0.314(9) 1 d . U P B 2
C35 C 0.8981(9) 0.7982(10) 1.0488(7) 0.120(5) Uani 1 1 d . . . . .
H35A H 0.951240 0.788062 1.026771 0.180 Uiso 1 1 calc GR . . . .
H35B H 0.864762 0.741593 1.054756 0.180 Uiso 1 1 calc GR . . . .
H35C H 0.924100 0.850922 1.100309 0.180 Uiso 1 1 calc GR . . . .
C36 C 0.8302(9) 0.8190(8) 0.9964(8) 0.099(4) Uani 1 1 d . . . . .
H36A H 0.863368 0.879205 0.994653 0.119 Uiso 1 1 calc R . . . .
H36B H 0.776171 0.827407 1.018738 0.119 Uiso 1 1 calc R . . . .
C37 C 0.7889(8) 0.7457(7) 0.9137(6) 0.084(3) Uani 1 1 d . . . . .
H37A H 0.844128 0.737505 0.892972 0.100 Uiso 1 1 calc R . . . .
H37B H 0.757361 0.685925 0.916953 0.100 Uiso 1 1 calc R . . . .
C38 C 0.7215(11) 0.7571(10) 0.8563(9) 0.134(5) Uani 1 1 d . U . . .
H38A H 0.750836 0.818311 0.854550 0.161 Uiso 1 1 calc R . . . .
H38B H 0.663658 0.760518 0.874521 0.161 Uiso 1 1 calc R . . . .
C39 C 0.6861(8) 0.6800(8) 0.7695(7) 0.101(4) Uani 1 1 d . U . . .
H39A H 0.630903 0.688910 0.738745 0.151 Uiso 1 1 calc GR . . . .
H39B H 0.666585 0.617690 0.770419 0.151 Uiso 1 1 calc GR . . . .
H39C H 0.738996 0.685708 0.745424 0.151 Uiso 1 1 calc GR . . . .
C35' C 0.7577(7) 0.1358(7) 0.7034(5) 0.072(3) Uani 1 1 d . . . . .
H35D H 0.798658 0.095623 0.693938 0.108 Uiso 1 1 calc GR . . . .
H35E H 0.754345 0.164678 0.665122 0.108 Uiso 1 1 calc GR . . . .
H35F H 0.692504 0.098115 0.697711 0.108 Uiso 1 1 calc GR . . . .
C36' C 0.7992(7) 0.2093(7) 0.7831(6) 0.075(3) Uani 1 1 d . . . . .
H36C H 0.756118 0.248185 0.792487 0.090 Uiso 1 1 calc R . . . .
H36D H 0.800765 0.179382 0.821175 0.090 Uiso 1 1 calc R . . . .
C37' C 0.8967(7) 0.2704(8) 0.7981(6) 0.083(3) Uani 1 1 d . . . . .
H37C H 0.894004 0.300896 0.760438 0.099 Uiso 1 1 calc R . . . .
H37D H 0.938478 0.230536 0.786381 0.099 Uiso 1 1 calc R . . . .
C38' C 0.9452(7) 0.3461(7) 0.8799(7) 0.088(3) Uani 1 1 d . . . . .
H38C H 0.953074 0.314488 0.916488 0.106 Uiso 1 1 calc R . . . .
H38D H 0.899506 0.380889 0.893344 0.106 Uiso 1 1 calc R . . . .
C39' C 1.0424(8) 0.4179(11) 0.8979(9) 0.155(7) Uani 1 1 d . . . . .
H39D H 1.053330 0.472191 0.946346 0.232 Uiso 1 1 calc GR . . . .
H39E H 1.042775 0.437981 0.854361 0.232 Uiso 1 1 calc GR . . . .
H39F H 1.093830 0.389957 0.904630 0.232 Uiso 1 1 calc GR . . . .

loop_
_atom_site_aniso_label
_atom_site_aniso_U_11
_atom_site_aniso_U_22
_atom_site_aniso_U_33
_atom_site_aniso_U_23
_atom_site_aniso_U_13
_atom_site_aniso_U_12
Cu 0.0335(5) 0.0326(5) 0.0212(4) 0.0091(4) 0.0133(3) 0.0109(4)
O1 0.046(3) 0.037(3) 0.023(2) 0.004(2) 0.004(2) 0.016(2)
O2 0.048(3) 0.042(3) 0.023(3) 0.005(2) 0.007(2) 0.015(2)
O3 0.038(3) 0.043(3) 0.026(2) 0.007(2) 0.019(2) 0.011(2)
O4 0.042(3) 0.045(3) 0.024(3) 0.009(2) 0.011(2) 0.013(2)
N1 0.025(3) 0.025(3) 0.023(3) 0.008(2) 0.011(2) 0.009(2)
N2 0.024(3) 0.029(3) 0.023(3) 0.008(2) 0.007(2) 0.007(2)
N3 0.025(3) 0.031(3) 0.023(3) 0.008(2) 0.010(2) 0.011(2)
N4 0.030(3) 0.030(3) 0.021(3) 0.004(2) 0.012(2) 0.009(2)
C1 0.021(3) 0.029(4) 0.025(3) 0.009(3) 0.015(3) 0.012(3)
C2 0.028(4) 0.031(4) 0.023(3) 0.010(3) 0.014(3) 0.010(3)
C3 0.029(3) 0.036(4) 0.018(3) 0.008(3) 0.012(3) 0.012(3)
C4 0.030(4) 0.037(4) 0.022(3) 0.013(3) 0.015(3) 0.014(3)
C5 0.022(3) 0.030(4) 0.018(3) 0.003(3) 0.010(3) 0.012(3)
C6 0.032(4) 0.028(4) 0.030(4) 0.012(3) 0.018(3) 0.012(3)
C7 0.034(4) 0.031(4) 0.030(4) 0.013(3) 0.015(3) 0.012(3)
C8 0.039(4) 0.029(4) 0.033(4) 0.009(3) 0.017(3) 0.013(3)
C9 0.027(3) 0.033(4) 0.023(3) 0.004(3) 0.010(3) 0.009(3)
C10 0.041(4) 0.034(4) 0.024(3) 0.010(3) 0.010(3) 0.017(3)
C11 0.033(4) 0.038(4) 0.024(4) 0.008(3) 0.010(3) 0.008(3)
C12 0.046(5) 0.059(5) 0.031(4) 0.012(4) -0.005(3) 0.023(4)
C13 0.023(3) 0.022(3) 0.024(3) 0.006(3) 0.010(3) 0.007(3)
C14 0.032(4) 0.034(4) 0.019(3) 0.009(3) 0.009(3) 0.014(3)
C15 0.034(4) 0.024(4) 0.032(4) 0.011(3) 0.014(3) 0.011(3)
C16 0.030(4) 0.029(4) 0.032(4) 0.006(3) 0.013(3) 0.014(3)
C17 0.033(4) 0.024(4) 0.021(3) 0.003(3) 0.010(3) 0.010(3)
C18 0.024(3) 0.028(4) 0.028(3) 0.013(3) 0.011(3) 0.012(3)
C19 0.025(3) 0.030(4) 0.024(3) 0.010(3) 0.008(3) 0.009(3)
C20 0.037(4) 0.027(4) 0.019(3) 0.008(3) 0.007(3) 0.011(3)
C21 0.029(4) 0.033(4) 0.022(3) 0.012(3) 0.012(3) 0.011(3)
C22 0.029(3) 0.029(4) 0.027(3) 0.013(3) 0.013(3) 0.016(3)
C23 0.028(4) 0.042(4) 0.023(3) 0.014(3) 0.011(3) 0.015(3)
C24 0.027(4) 0.044(4) 0.036(4) 0.016(3) 0.016(3) 0.013(3)
C25 0.039(4) 0.033(4) 0.036(4) 0.013(3) 0.009(3) 0.012(3)
C26 0.030(4) 0.029(4) 0.028(4) 0.006(3) 0.006(3) 0.008(3)
C27 0.031(4) 0.045(4) 0.025(3) 0.012(3) 0.012(3) 0.012(3)
C28 0.044(4) 0.034(4) 0.027(4) 0.013(3) 0.015(3) 0.019(3)
C29 0.055(5) 0.059(5) 0.031(4) 0.014(4) 0.027(4) 0.023(4)
C30 0.027(3) 0.029(4) 0.025(3) 0.007(3) 0.013(3) 0.012(3)
C31 0.033(4) 0.032(4) 0.029(4) 0.006(3) 0.020(3) 0.008(3)
C32 0.031(4) 0.039(4) 0.036(4) 0.010(3) 0.017(3) 0.002(3)
C33 0.031(4) 0.032(4) 0.031(4) -0.002(3) 0.009(3) -0.003(3)
C34 0.035(4) 0.038(4) 0.022(3) 0.001(3) 0.013(3) 0.014(3)
Cu' 0.0257(4) 0.0362(5) 0.0321(5) 0.0110(4) 0.0116(4) 0.0110(4)
O1' 0.033(3) 0.039(3) 0.024(2) 0.007(2) 0.004(2) 0.009(2)
O2' 0.026(3) 0.032(3) 0.049(3) 0.011(2) 0.003(2) 0.005(2)
O3' 0.022(3) 0.057(3) 0.038(3) -0.003(3) 0.009(2) 0.005(2)
O4' 0.037(3) 0.040(3) 0.035(3) 0.009(2) 0.012(2) 0.005(2)
N1' 0.023(3) 0.031(3) 0.032(3) 0.015(3) 0.015(2) 0.013(2)
N2' 0.025(3) 0.027(3) 0.023(3) 0.006(2) 0.009(2) 0.003(2)
N3' 0.028(3) 0.024(3) 0.026(3) 0.007(2) 0.007(2) 0.004(2)
N4' 0.024(3) 0.034(3) 0.034(3) 0.008(3) 0.008(3) 0.005(3)
C1' 0.022(3) 0.028(4) 0.037(4) 0.015(3) 0.016(3) 0.011(3)
C2' 0.028(4) 0.031(4) 0.034(4) 0.015(3) 0.018(3) 0.015(3)
C3' 0.021(3) 0.024(3) 0.026(3) 0.008(3) 0.014(3) 0.007(3)
C4' 0.027(3) 0.033(4) 0.023(3) 0.016(3) 0.013(3) 0.014(3)
C5' 0.029(3) 0.030(4) 0.021(3) 0.012(3) 0.015(3) 0.016(3)
C6' 0.027(4) 0.035(4) 0.043(4) 0.020(3) 0.009(3) 0.010(3)
C7' 0.029(4) 0.038(4) 0.056(5) 0.025(4) 0.003(4) 0.008(3)
C8' 0.029(4) 0.033(4) 0.063(5) 0.022(4) 0.017(4) 0.010(3)
C9' 0.024(3) 0.032(4) 0.040(4) 0.009(3) 0.011(3) 0.009(3)
C10' 0.029(4) 0.053(5) 0.060(5) 0.034(4) 0.001(4) 0.007(4)
C11' 0.018(3) 0.030(4) 0.026(3) 0.003(3) 0.003(3) 0.010(3)
C12' 0.033(4) 0.058(5) 0.029(4) 0.013(4) 0.001(3) 0.007(4)
C13' 0.033(4) 0.030(4) 0.014(3) 0.006(3) 0.009(3) 0.011(3)
C14' 0.036(4) 0.033(4) 0.028(4) 0.009(3) 0.012(3) 0.014(3)
C15' 0.044(4) 0.032(4) 0.030(4) 0.013(3) 0.016(3) 0.015(3)
C16' 0.049(5) 0.030(4) 0.025(4) 0.011(3) 0.008(3) 0.005(3)
C17' 0.033(4) 0.029(4) 0.029(4) 0.011(3) 0.006(3) 0.004(3)
C18' 0.031(4) 0.038(4) 0.022(3) 0.015(3) 0.008(3) 0.017(3)
C19' 0.031(4) 0.030(4) 0.024(3) 0.011(3) 0.008(3) 0.011(3)
C20' 0.031(4) 0.032(4) 0.027(3) 0.015(3) 0.010(3) 0.012(3)
C21' 0.029(4) 0.034(4) 0.037(4) 0.019(3) 0.016(3) 0.015(3)
C22' 0.035(4) 0.027(4) 0.023(3) 0.008(3) 0.011(3) 0.009(3)
C23' 0.037(4) 0.040(4) 0.026(4) 0.016(3) 0.013(3) 0.015(3)
C24' 0.039(4) 0.054(5) 0.021(3) 0.015(3) 0.013(3) 0.020(4)
C25' 0.046(4) 0.040(4) 0.025(4) 0.012(3) 0.012(3) 0.013(4)
C26' 0.036(4) 0.036(4) 0.023(3) 0.013(3) 0.009(3) 0.009(3)
C27' 0.035(4) 0.049(5) 0.027(4) 0.013(3) 0.010(3) 0.011(3)
C28' 0.032(4) 0.036(4) 0.028(4) 0.012(3) 0.010(3) 0.015(3)
C29' 0.032(4) 0.064(5) 0.039(4) 0.002(4) 0.019(3) 0.009(4)
C30' 0.025(4) 0.029(4) 0.036(4) 0.010(3) 0.012(3) 0.008(3)
C31' 0.027(4) 0.040(4) 0.041(4) 0.003(4) 0.007(3) 0.016(3)
C32' 0.039(4) 0.040(4) 0.042(4) 0.002(4) 0.015(4) 0.010(4)
C33' 0.040(5) 0.042(5) 0.036(4) -0.006(4) 0.004(4) 0.003(4)
C34' 0.024(4) 0.051(5) 0.037(4) 0.004(4) 0.009(3) 0.012(3)
Cl1 0.0934(19) 0.0770(18) 0.0533(15) 0.0071(13) 0.0273(14) -0.0112(14)
Cl2 0.153(3) 0.0726(18) 0.114(2) 0.0402(17) 0.089(2) 0.0442(19)
Cl3 0.095(2) 0.150(3) 0.0754(19) 0.0595(19) 0.0437(16) 0.056(2)
C40 0.078(6) 0.054(5) 0.053(5) 0.019(4) 0.036(5) 0.018(5)
P 0.0392(11) 0.0453(12) 0.0378(11) 0.0240(9) 0.0197(9) 0.0181(9)
F1 0.053(3) 0.041(2) 0.054(3) 0.025(2) 0.030(2) 0.018(2)
F2 0.0445(19) 0.049(2) 0.046(2) 0.0268(17) 0.0156(17) 0.0093(18)
F2S 0.049(2) 0.048(2) 0.048(2) 0.0205(17) 0.0151(17) 0.0144(17)
F3 0.047(2) 0.045(2) 0.040(2) 0.0124(18) 0.0185(18) 0.0217(18)
F3S 0.047(2) 0.048(2) 0.046(2) 0.0196(16) 0.0135(16) 0.0142(16)
F4 0.049(2) 0.050(2) 0.044(2) 0.0245(19) -0.0001(19) 0.0085(19)
F4S 0.051(2) 0.051(2) 0.049(2) 0.0210(17) 0.0134(17) 0.0141(17)
F5 0.0581(18) 0.0494(17) 0.0521(18) 0.0174(13) 0.0178(14) 0.0159(14)
F5S 0.044(3) 0.044(3) 0.050(3) 0.019(3) 0.017(3) 0.020(3)
F6 0.039(2) 0.042(2) 0.049(2) 0.0213(19) 0.0144(19) 0.018(2)
F6S 0.045(2) 0.045(2) 0.045(2) 0.0183(16) 0.0139(16) 0.0149(16)
P' 0.0535(13) 0.0509(13) 0.0269(10) 0.0147(10) 0.0095(9) 0.0009(10)
F1' 0.083(2) 0.100(2) 0.077(2) 0.0425(17) 0.0275(17) 0.0278(17)
F2' 0.114(5) 0.113(5) 0.070(4) 0.045(3) 0.064(3) 0.048(4)
F3' 0.067(3) 0.063(3) 0.068(3) 0.0304(19) 0.0205(19) 0.0221(19)
F3T 0.065(6) 0.065(6) 0.064(6) 0.026(3) 0.018(3) 0.022(3)
F4' 0.043(6) 0.064(7) 0.051(5) 0.016(5) -0.007(4) -0.001(4)
F4T 0.10(2) 0.037(13) 0.13(2) -0.005(13) 0.02(2) -0.004(15)
F5' 0.057(5) 0.065(5) 0.063(5) 0.044(4) 0.023(4) 0.028(4)
F5T 0.068(6) 0.068(6) 0.066(6) 0.028(3) 0.019(3) 0.023(3)
F6' 0.042(4) 0.080(6) 0.042(4) 0.000(4) 0.002(3) -0.004(4)
F6T 0.084(7) 0.082(7) 0.084(7) 0.032(3) 0.025(3) 0.026(3)
C35 0.077(8) 0.160(13) 0.094(10) 0.033(9) 0.037(7) 0.006(8)
C36 0.084(8) 0.071(8) 0.134(12) 0.025(8) 0.043(8) 0.022(7)
C37 0.098(8) 0.058(7) 0.090(8) 0.029(6) 0.040(7) 0.008(6)
C38 0.135(5) 0.133(5) 0.136(5) 0.056(3) 0.037(2) 0.043(3)
C39 0.105(5) 0.095(5) 0.103(5) 0.054(4) 0.013(3) 0.025(3)
C35' 0.065(6) 0.096(8) 0.065(7) 0.040(6) 0.024(5) 0.031(6)
C36' 0.067(6) 0.066(7) 0.107(9) 0.038(6) 0.035(6) 0.035(5)
C37' 0.065(7) 0.103(9) 0.099(8) 0.050(7) 0.052(6) 0.023(6)
C38' 0.070(7) 0.083(8) 0.133(11) 0.055(8) 0.042(7) 0.033(6)
C39' 0.075(9) 0.230(18) 0.217(18) 0.143(15) 0.079(10) 0.039(10)

loop_
_atom_type_symbol
_atom_type_description
_atom_type_scat_dispersion_real
_atom_type_scat_dispersion_imag
_atom_type_scat_source
C C 0.0033 0.0016 'International Tables Vol C Tables 4.2.6.8 and 6.1.1.4'
H H 0.0000 0.0000 'International Tables Vol C Tables 4.2.6.8 and 6.1.1.4'
Cl Cl 0.1484 0.1585 'International Tables Vol C Tables 4.2.6.8 and 6.1.1.4'
Cu Cu 0.3201 1.2651 'International Tables Vol C Tables 4.2.6.8 and 6.1.1.4'
F F 0.0171 0.0103 'International Tables Vol C Tables 4.2.6.8 and 6.1.1.4'
N N 0.0061 0.0033 'International Tables Vol C Tables 4.2.6.8 and 6.1.1.4'
O O 0.0106 0.0060 'International Tables Vol C Tables 4.2.6.8 and 6.1.1.4'
P P 0.1023 0.0942 'International Tables Vol C Tables 4.2.6.8 and 6.1.1.4'

loop_
_geom_angle_atom_site_label_1
_geom_angle_atom_site_label_2
_geom_angle_atom_site_label_3
_geom_angle
_geom_angle_site_symmetry_1
_geom_angle_site_symmetry_3
_geom_angle_publ_flag
N2 Cu N1 81.7(2) . . ?
N2 Cu N3 109.9(2) . . ?
N3 Cu N1 157.9(2) . . ?
N4 Cu N1 105.62(19) . . ?
N4 Cu N2 132.7(2) . . ?
N4 Cu N3 80.8(2) . . ?
C11 O1 C12 114.8(5) . . ?
C28 O3 C29 116.8(5) . . ?
C1 N1 Cu 129.2(4) . . ?
C5 N1 Cu 104.6(4) . . ?
C5 N1 C1 118.6(5) . . ?
C13 N2 Cu 112.5(4) . . ?
C17 N2 Cu 128.7(4) . . ?
C17 N2 C13 118.8(5) . . ?
C18 N3 Cu 125.6(4) . . ?
C22 N3 Cu 108.1(4) . . ?
C22 N3 C18 117.6(5) . . ?
C30 N4 Cu 114.6(4) . . ?
C30 N4 C34 117.9(5) . . ?
C34 N4 Cu 127.5(4) . . ?
N1 C1 C2 121.6(6) . . ?
N1 C1 C6 118.2(6) . . ?
C6 C1 C2 120.1(6) . . ?
C3 C2 C1 117.6(6) . . ?
C9 C2 C1 118.7(6) . . ?
C9 C2 C3 123.7(6) . . ?
C2 C3 C11 123.0(6) . . ?
C4 C3 C2 119.4(6) . . ?
C4 C3 C11 117.6(6) . . ?
C3 C4 C5 119.7(6) . . ?
N1 C5 C4 122.9(6) . . ?
N1 C5 C13 117.0(5) . . ?
C4 C5 C13 120.2(6) . . ?
C1 C6 C10 122.1(6) . . ?
C7 C6 C1 118.6(6) . . ?
C7 C6 C10 119.3(6) . . ?
C6 C7 C8 121.6(6) . . ?
C9 C8 C7 120.9(6) . . ?
C8 C9 C2 120.1(6) . . ?
O1 C11 C3 110.5(5) . . ?
O2 C11 O1 124.4(6) . . ?
O2 C11 C3 125.1(7) . . ?
N2 C13 C5 115.6(5) . . ?
N2 C13 C14 121.4(5) . . ?
C14 C13 C5 123.0(6) . . ?
C13 C14 C15 119.4(6) . . ?
C16 C15 C14 118.5(6) . . ?
C17 C16 C15 119.6(6) . . ?
N2 C17 C16 122.2(6) . . ?
N3 C18 C19 122.2(5) . . ?
N3 C18 C23 118.7(5) . . ?
C19 C18 C23 119.1(6) . . ?
C20 C19 C18 117.2(5) . . ?
C26 C19 C18 119.2(6) . . ?
C26 C19 C20 123.5(6) . . ?
C19 C20 C28 122.4(6) . . ?
C21 C20 C19 119.1(6) . . ?
C21 C20 C28 118.3(6) . . ?
C20 C21 C22 119.9(6) . . ?
N3 C22 C21 123.9(6) . . ?
N3 C22 C30 115.3(5) . . ?
C21 C22 C30 120.8(5) . . ?
C18 C23 C27 120.5(6) . . ?
C24 C23 C18 118.6(6) . . ?
C24 C23 C27 120.8(6) . . ?
C23 C24 C25 122.0(6) . . ?
C26 C25 C24 120.6(6) . . ?
C25 C26 C19 120.1(6) . . ?
O3 C28 C20 111.4(6) . . ?
O4 C28 O3 123.6(6) . . ?
O4 C28 C20 124.9(6) . . ?
N4 C30 C22 115.2(5) . . ?
N4 C30 C31 122.1(6) . . ?
C31 C30 C22 122.7(6) . . ?
C32 C31 C30 119.2(6) . . ?
C31 C32 C33 119.7(6) . . ?
C34 C33 C32 117.9(6) . . ?
N4 C34 C33 123.1(6) . . ?
N2' Cu' N1' 80.2(2) . . ?
N2' Cu' N3' 117.2(2) . . ?
N2' Cu' N4' 131.4(2) . . ?
N3' Cu' N1' 154.6(2) . . ?
N4' Cu' N1' 101.0(2) . . ?
N4' Cu' N3' 81.6(2) . . ?
C11' O1' C12' 116.0(5) . . ?
C28' O3' C29' 115.8(5) . . ?
C1' N1' Cu' 126.5(4) . . ?
C5' N1' Cu' 104.9(4) . . ?
C5' N1' C1' 118.2(5) . . ?
C13' N2' Cu' 113.9(4) . . ?
C17' N2' Cu' 126.5(4) . . ?
C17' N2' C13' 119.5(6) . . ?
C18' N3' Cu' 127.6(4) . . ?
C22' N3' Cu' 107.3(4) . . ?
C22' N3' C18' 119.2(5) . . ?
C30' N4' Cu' 114.5(4) . . ?
C30' N4' C34' 118.6(6) . . ?
C34' N4' Cu' 126.9(4) . . ?
N1' C1' C2' 122.5(6) . . ?
N1' C1' C6' 118.0(6) . . ?
C2' C1' C6' 119.5(6) . . ?
C1' C2' C3' 117.2(6) . . ?
C1' C2' C9' 119.4(6) . . ?
C9' C2' C3' 123.4(6) . . ?
C2' C3' C11' 120.2(6) . . ?
C4' C3' C2' 119.5(6) . . ?
C4' C3' C11' 120.2(6) . . ?
C3' C4' C5' 119.4(6) . . ?
N1' C5' C4' 122.8(6) . . ?
N1' C5' C13' 115.9(5) . . ?
C4' C5' C13' 121.2(6) . . ?
C1' C6' C10' 120.1(6) . . ?
C7' C6' C1' 119.3(6) . . ?
C7' C6' C10' 120.5(7) . . ?
C6' C7' C8' 121.1(7) . . ?
C9' C8' C7' 120.9(7) . . ?
C8' C9' C2' 119.5(6) . . ?
O1' C11' C3' 110.1(5) . . ?
O2' C11' O1' 124.7(6) . . ?
O2' C11' C3' 125.2(6) . . ?
N2' C13' C5' 115.1(6) . . ?
N2' C13' C14' 121.3(6) . . ?
C14' C13' C5' 123.5(6) . . ?
C15' C14' C13' 119.4(6) . . ?
C16' C15' C14' 118.3(7) . . ?
C15' C16' C17' 120.1(6) . . ?
N2' C17' C16' 121.3(6) . . ?
N3' C18' C19' 121.5(5) . . ?
N3' C18' C23' 118.3(6) . . ?
C23' C18' C19' 120.2(6) . . ?
C18' C19' C20' 117.4(6) . . ?
C26' C19' C18' 119.0(6) . . ?
C26' C19' C20' 123.6(6) . . ?
C19' C20' C28' 122.5(6) . . ?
C21' C20' C19' 119.0(6) . . ?
C21' C20' C28' 118.5(6) . . ?
C20' C21' C22' 120.7(6) . . ?
N3' C22' C21' 122.0(6) . . ?
N3' C22' C30' 117.4(5) . . ?
C21' C22' C30' 120.6(6) . . ?
C18' C23' C27' 122.6(6) . . ?
C24' C23' C18' 117.4(6) . . ?
C24' C23' C27' 119.9(6) . . ?
C25' C24' C23' 123.0(6) . . ?
C26' C25' C24' 120.0(6) . . ?
C25' C26' C19' 119.9(6) . . ?
O3' C28' C20' 110.8(6) . . ?
O4' C28' O3' 122.4(6) . . ?
O4' C28' C20' 126.8(6) . . ?
N4' C30' C22' 115.1(5) . . ?
N4' C30' C31' 121.9(6) . . ?
C31' C30' C22' 123.0(6) . . ?
C30' C31' C32' 119.1(6) . . ?
C33' C32' C31' 118.8(7) . . ?
C32' C33' C34' 119.8(7) . . ?
N4' C34' C33' 121.8(6) . . ?
Cl1 C40 Cl2 111.3(5) . . ?
Cl1 C40 Cl3 112.4(5) . . ?
Cl3 C40 Cl2 108.9(4) . . ?
F1 P F2S 160.3(10) . . ?
F1 P F3 87.3(2) . . ?
F1 P F4 88.7(3) . . ?
F1 P F4S 88.7(9) . . ?
F1 P F5S 84.4(9) . . ?
F1 P F6 89.3(3) . . ?
F2 P F1 176.7(3) . . ?
F2 P F3 89.5(3) . . ?
F2 P F4 91.4(3) . . ?
F2 P F6 90.3(3) . . ?
F3S P F1 110.9(11) . . ?
F3S P F2S 81.5(14) . . ?
F3S P F4S 85.8(14) . . ?
F3S P F5S 153.6(14) . . ?
F3S P F6S 108.2(16) . . ?
F4 P F3 88.2(3) . . ?
F4 P F6 175.9(3) . . ?
F4S P F2S 76.6(13) . . ?
F4S P F5S 72.7(13) . . ?
F5 P F1 91.2(3) . . ?
F5 P F2 92.0(3) . . ?
F5 P F3 178.3(3) . . ?
F5 P F4 92.5(3) . . ?
F5 P F6 91.2(3) . . ?
F5S P F2S 78.7(13) . . ?
F6 P F3 88.2(3) . . ?
F6S P F1 105.0(12) . . ?
F6S P F2S 84.4(16) . . ?
F6S P F4S 154.5(16) . . ?
F6S P F5S 87.1(15) . . ?
F1' P' F3T 90.7(5) . . ?
F1' P' F5' 87.8(3) . . ?
F1' P' F6T 106.2(6) . . ?
F2' P' F1' 177.6(3) . . ?
F2' P' F3T 91.6(6) . . ?
F2' P' F5' 90.0(3) . . ?
F2' P' F6' 95.5(3) . . ?
F2' P' F6T 74.8(7) . . ?
F3' P' F1' 85.8(4) . . ?
F3' P' F2' 96.4(4) . . ?
F3' P' F4' 93.6(5) . . ?
F3' P' F5' 173.6(4) . . ?
F3' P' F6' 95.1(5) . . ?
F4' P' F1' 91.7(5) . . ?
F4' P' F2' 89.1(5) . . ?
F4' P' F5' 86.4(5) . . ?
F4' P' F6' 169.7(5) . . ?
F4T P' F1' 75.9(13) . . ?
F4T P' F2' 103.7(13) . . ?
F4T P' F3T 84.5(13) . . ?
F4T P' F6T 164.4(14) . . ?
F5T P' F1' 98.0(7) . . ?
F5T P' F2' 79.7(7) . . ?
F5T P' F3T 170.4(9) . . ?
F5T P' F4T 101.4(15) . . ?
F5T P' F6T 93.7(10) . . ?
F6' P' F1' 83.4(3) . . ?
F6' P' F5' 84.3(4) . . ?
F6T P' F3T 80.0(8) . . ?
C35 C36 C37 114.9(11) . . ?
C38 C37 C36 120.8(11) . . ?
C37 C38 C39 117.8(12) . . ?
C37' C36' C35' 114.2(9) . . ?
C36' C37' C38' 117.1(8) . . ?
C37' C38' C39' 120.2(10) . . ?

loop_
_geom_bond_atom_site_label_1
_geom_bond_atom_site_label_2
_geom_bond_distance
_geom_bond_site_symmetry_2
_geom_bond_publ_flag
Cu N1 2.144(5) . ?
Cu N2 1.989(5) . ?
Cu N3 2.120(5) . ?
Cu N4 1.971(5) . ?
O1 C11 1.326(8) . ?
O1 C12 1.444(8) . ?
O2 C11 1.198(7) . ?
O3 C28 1.303(8) . ?
O3 C29 1.447(7) . ?
O4 C28 1.225(8) . ?
N1 C1 1.380(7) . ?
N1 C5 1.336(8) . ?
N2 C13 1.352(7) . ?
N2 C17 1.336(7) . ?
N3 C18 1.379(8) . ?
N3 C22 1.322(7) . ?
N4 C30 1.334(7) . ?
N4 C34 1.359(8) . ?
C1 C2 1.433(8) . ?
C1 C6 1.416(9) . ?
C2 C3 1.420(9) . ?
C2 C9 1.414(9) . ?
C3 C4 1.377(8) . ?
C3 C11 1.506(9) . ?
C4 C5 1.406(8) . ?
C5 C13 1.475(8) . ?
C6 C7 1.375(8) . ?
C6 C10 1.510(8) . ?
C7 C8 1.404(9) . ?
C8 C9 1.361(9) . ?
C13 C14 1.376(9) . ?
C14 C15 1.386(8) . ?
C15 C16 1.373(9) . ?
C16 C17 1.371(9) . ?
C18 C19 1.434(8) . ?
C18 C23 1.438(8) . ?
C19 C20 1.425(8) . ?
C19 C26 1.412(8) . ?
C20 C21 1.361(8) . ?
C20 C28 1.500(8) . ?
C21 C22 1.405(8) . ?
C22 C30 1.483(9) . ?
C23 C24 1.359(9) . ?
C23 C27 1.517(8) . ?
C24 C25 1.414(9) . ?
C25 C26 1.363(9) . ?
C30 C31 1.384(8) . ?
C31 C32 1.371(9) . ?
C32 C33 1.383(9) . ?
C33 C34 1.370(9) . ?
Cu' N1' 2.166(5) . ?
Cu' N2' 1.985(5) . ?
Cu' N3' 2.126(5) . ?
Cu' N4' 1.994(5) . ?
O1' C11' 1.335(8) . ?
O1' C12' 1.463(7) . ?
O2' C11' 1.191(7) . ?
O3' C28' 1.332(7) . ?
O3' C29' 1.444(8) . ?
O4' C28' 1.208(7) . ?
N1' C1' 1.368(8) . ?
N1' C5' 1.324(8) . ?
N2' C13' 1.345(8) . ?
N2' C17' 1.340(8) . ?
N3' C18' 1.363(8) . ?
N3' C22' 1.349(8) . ?
N4' C30' 1.341(8) . ?
N4' C34' 1.349(8) . ?
C1' C2' 1.404(9) . ?
C1' C6' 1.430(9) . ?
C2' C3' 1.426(9) . ?
C2' C9' 1.423(9) . ?
C3' C4' 1.357(8) . ?
C3' C11' 1.496(8) . ?
C4' C5' 1.409(8) . ?
C5' C13' 1.472(8) . ?
C6' C7' 1.357(9) . ?
C6' C10' 1.506(9) . ?
C7' C8' 1.407(9) . ?
C8' C9' 1.365(9) . ?
C13' C14' 1.385(9) . ?
C14' C15' 1.383(9) . ?
C15' C16' 1.377(9) . ?
C16' C17' 1.377(9) . ?
C18' C19' 1.425(9) . ?
C18' C23' 1.422(8) . ?
C19' C20' 1.431(8) . ?
C19' C26' 1.420(9) . ?
C20' C21' 1.363(9) . ?
C20' C28' 1.492(9) . ?
C21' C22' 1.390(8) . ?
C22' C30' 1.482(8) . ?
C23' C24' 1.387(9) . ?
C23' C27' 1.476(9) . ?
C24' C25' 1.386(9) . ?
C25' C26' 1.375(9) . ?
C30' C31' 1.376(9) . ?
C31' C32' 1.388(9) . ?
C32' C33' 1.364(10) . ?
C33' C34' 1.373(9) . ?
Cl1 C40 1.681(8) . ?
Cl2 C40 1.764(9) . ?
Cl3 C40 1.759(9) . ?
P F1 1.588(4) . ?
P F2 1.577(5) . ?
P F2S 1.81(3) . ?
P F3 1.630(5) . ?
P F3S 1.43(3) . ?
P F4 1.595(5) . ?
P F4S 1.76(3) . ?
P F5 1.550(6) . ?
P F5S 1.77(3) . ?
P F6 1.597(5) . ?
P F6S 1.49(3) . ?
P' F1' 1.606(6) . ?
P' F2' 1.555(5) . ?
P' F3' 1.495(7) . ?
P' F3T 1.758(17) . ?
P' F4' 1.553(10) . ?
P' F4T 1.44(3) . ?
P' F5' 1.683(7) . ?
P' F5T 1.405(17) . ?
P' F6' 1.604(6) . ?
P' F6T 1.706(18) . ?
C35 C36 1.453(16) . ?
C36 C37 1.504(14) . ?
C37 C38 1.422(16) . ?
C38 C39 1.580(15) . ?
C35' C36' 1.466(12) . ?
C36' C37' 1.461(12) . ?
C37' C38' 1.513(14) . ?
C38' C39' 1.517(14) . ?
